data_7213654
loop_
_publ_author_name
'Wang, Shuai-Hua'
'Zheng, Fa-Kun'
'Wu, Mei-Feng'
'Liu, Zhi-Fa'
'Chen, Jun'
'Xiao, Yu'
'Li, Rong'
'Guo, Guo-Cong'

_publ_section_title
;
 Assembly of Co(ii)/Cu(ii)--azido polynuclear polymers: structural
 diversity and magnetic behavior
;
_journal_issue 10
_journal_name_full CrystEngComm
_journal_page_first 2009
_journal_paper_doi 10.1039/c3ce42130a
_journal_volume 16
_journal_year 2014
_chemical_formula_moiety '[Co4(N3)4(PTA)3(4-CV)2]n.2nH2O'
_chemical_formula_sum 'C60 H44 Co4 N18 O14'
_chemical_formula_weight 1476.85
_chemical_melting_point ?
_chemical_name_common '[Co4(N3)4(PTA)3(4-CV)2]n.2nH2O'
_chemical_name_systematic
; 
 ? 
;
_space_group_IT_number 15
_symmetry_cell_setting monoclinic
_symmetry_space_group_name_Hall '-C 2yc'
_symmetry_space_group_name_H-M 'C 1 2/c 1'
_atom_sites_solution_hydrogens geom
_atom_sites_solution_primary direct
_atom_sites_solution_secondary difmap
_audit_creation_method SHELXL-97
_cell_angle_alpha 90.00
_cell_angle_beta 92.110(4)
_cell_angle_gamma 90.00
_cell_formula_units_Z 4
_cell_length_a 11.2796(5)
_cell_length_b 16.9872(8)
_cell_length_c 33.1264(17)
_cell_measurement_reflns_used 6651
_cell_measurement_temperature 293(2)
_cell_measurement_theta_max 27.4971
_cell_measurement_theta_min 2.1679
_cell_volume 6343.0(5)
_computing_cell_refinement 'CrystalClear (Rigaku Inc., 2008)'
_computing_data_collection 'CrystalClear (Rigaku Inc., 2008)'
_computing_data_reduction 'CrystalClear (Rigaku Inc., 2008)'
_computing_publication_material 'SHELXL-97 (Sheldrick, 1997)'
_computing_structure_refinement 'SHELXL-97 (Sheldrick, 1997)'
_computing_structure_solution 'SHELXS-97 (Sheldrick, 1990)'
_diffrn_ambient_temperature 293(2)
_diffrn_detector_area_resol_mean 28.5714
_diffrn_measured_fraction_theta_full 0.994
_diffrn_measured_fraction_theta_max 0.994
_diffrn_measurement_device_type 'Rigaku Mercury CCD'
_diffrn_measurement_method CCD_Profile_fitting
_diffrn_radiation_monochromator graphite
_diffrn_radiation_source 'fine-focus sealed tube'
_diffrn_radiation_type MoK\a
_diffrn_radiation_wavelength 0.71073
_diffrn_reflns_av_R_equivalents 0.0364
_diffrn_reflns_av_sigmaI/netI 0.0352
_diffrn_reflns_limit_h_max 13
_diffrn_reflns_limit_h_min -13
_diffrn_reflns_limit_k_max 20
_diffrn_reflns_limit_k_min -20
_diffrn_reflns_limit_l_max 40
_diffrn_reflns_limit_l_min -37
_diffrn_reflns_number 21902
_diffrn_reflns_theta_full 25.50
_diffrn_reflns_theta_max 25.50
_diffrn_reflns_theta_min 2.46
_exptl_absorpt_coefficient_mu 1.108
_exptl_absorpt_correction_T_max 0.885
_exptl_absorpt_correction_T_min 0.853
_exptl_absorpt_correction_type multi-scan
_exptl_absorpt_process_details 'Sphere (Rigaku CrystalClear)'
_exptl_crystal_colour 'dark purple'
_exptl_crystal_density_diffrn 1.547
_exptl_crystal_density_meas ?
_exptl_crystal_density_method 'not measured'
_exptl_crystal_description Prism
_exptl_crystal_F_000 3000
_exptl_crystal_size_max 0.300
_exptl_crystal_size_mid 0.120
_exptl_crystal_size_min 0.110
_refine_diff_density_max 0.575
_refine_diff_density_min -0.377
_refine_diff_density_rms 0.069
_refine_ls_extinction_method none
_refine_ls_goodness_of_fit_ref 1.063
_refine_ls_hydrogen_treatment mixed
_refine_ls_matrix_type full
_refine_ls_number_parameters 428
_refine_ls_number_reflns 5884
_refine_ls_number_restraints 0
_refine_ls_restrained_S_all 1.063
_refine_ls_R_factor_all 0.0566
_refine_ls_R_factor_gt 0.0494
_refine_ls_shift/su_max 0.001
_refine_ls_shift/su_mean 0.000
_refine_ls_structure_factor_coef Fsqd
_refine_ls_weighting_details 'calc w=1/[\s^2^(Fo^2^)+(0.1005P)^2^+6.8685P] where P=(Fo^2^+2Fc^2^)/3'
_refine_ls_weighting_scheme calc
_refine_ls_wR_factor_gt 0.1519
_refine_ls_wR_factor_ref 0.1584
_reflns_number_gt 5290
_reflns_number_total 5884
_reflns_threshold_expression >2sigma(I)
_cod_data_source_file c3ce42130a.txt
_cod_data_source_block 1
_cod_depositor_comments
;
The following automatic conversions were performed:

'_chemical_melting_point' value 'not measured' was changed to '?' -
the value is undefined or not
given.

'_exptl_absorpt_correction_type' value 'Multi-scan' changed
to 'multi-scan' according to
/usr/data/users/saulius/automatic-downloads/current/RSC/lib/dictionaries/cif_core.dic
dictionary named 'cif_core.dic' version 2.4.2 from 2011-04-26.

Automatic conversion script
Id: cif_fix_values 2281 2013-09-26 08:29:07Z andrius 

The following automatic conversions were performed:

'_exptl_crystal_density_meas' value 'not measured' was changed to '?'
- the value is perceived as not measured.

Automatic conversion script
Id: cif_fix_values 3008 2015-01-20 13:52:24Z robertas 
;
_cod_original_sg_symbol_H-M C2/c
_cod_database_code 7213654

loop_
_symmetry_equiv_pos_as_xyz
'x, y, z'
'-x, y, -z+1/2'
'x+1/2, y+1/2, z'
'-x+1/2, y+1/2, -z+1/2'
'-x, -y, -z'
'x, -y, z-1/2'
'-x+1/2, -y+1/2, -z'
'x+1/2, -y+1/2, z-1/2'

loop_
_atom_site_label
_atom_site_type_symbol
_atom_site_fract_x
_atom_site_fract_y
_atom_site_fract_z
_atom_site_U_iso_or_equiv
_atom_site_adp_type
_atom_site_occupancy
_atom_site_symmetry_multiplicity
_atom_site_calc_flag
_atom_site_refinement_flags
Co1 Co 0.65653(4) 0.70294(2) 0.027159(13) 0.03046(17) Uani 1 1 d .
Co2 Co 0.45939(4) 0.61260(3) 0.086855(13) 0.02984(16) Uani 1 1 d .
O1 O 0.4301(2) 0.66602(15) 0.14497(7) 0.0449(6) Uani 1 1 d .
O2 O 0.5031(2) 0.54642(16) 0.14326(7) 0.0457(7) Uani 1 1 d .
O3 O 0.3793(2) 0.70281(14) 0.05654(8) 0.0393(6) Uani 1 1 d .
O4 O 0.5162(2) 0.76962(16) 0.02363(9) 0.0547(8) Uani 1 1 d .
O5 O 0.0215(2) 1.03224(13) 0.04864(7) 0.0368(5) Uani 1 1 d .
O6 O 0.1506(2) 1.09333(13) 0.00904(8) 0.0414(6) Uani 1 1 d .
N1 N -0.3196(9) 0.0428(8) 0.2879(3) 0.228(6) Uani 1 1 d .
N2 N -0.2510(3) 0.3884(2) 0.14449(10) 0.0451(8) Uani 1 1 d .
N3 N 0.2910(3) 0.55299(17) 0.08702(9) 0.0373(7) Uani 1 1 d .
N4 N 0.6347(3) 0.66739(19) 0.08783(9) 0.0424(7) Uani 1 1 d .
N5 N 0.6725(3) 0.7037(2) 0.11575(10) 0.0499(8) Uani 1 1 d .
N6 N 0.7034(5) 0.7432(3) 0.14307(14) 0.0908(16) Uani 1 1 d .
N7 N 0.8117(3) 0.76082(18) 0.03549(9) 0.0404(7) Uani 1 1 d .
N8 N 0.8873(3) 0.7539(2) 0.06122(10) 0.0459(8) Uani 1 1 d .
N9 N 0.9627(4) 0.7485(3) 0.08537(14) 0.0869(16) Uani 1 1 d .
C1 C -0.3252(8) 0.0987(8) 0.2682(3) 0.166(5) Uani 1 1 d .
C2 C -0.3363(6) 0.1698(7) 0.2427(2) 0.118(3) Uani 1 1 d .
C3 C -0.3764(7) 0.1562(5) 0.2044(2) 0.108(2) Uani 1 1 d .
H3A H -0.3968 0.1055 0.1961 0.130 Uiso 1 1 calc R
C4 C -0.3070(7) 0.2446(8) 0.2551(2) 0.132(4) Uani 1 1 d .
H4A H -0.2809 0.2536 0.2816 0.158 Uiso 1 1 calc R
C5 C -0.3161(6) 0.3061(5) 0.22847(19) 0.100(2) Uani 1 1 d .
H5A H -0.2952 0.3566 0.2370 0.120 Uiso 1 1 calc R
C6 C -0.3867(5) 0.2195(4) 0.17732(17) 0.0806(16) Uani 1 1 d .
H6A H -0.4150 0.2104 0.1510 0.097 Uiso 1 1 calc R
C7 C -0.3562(4) 0.2940(3) 0.18878(14) 0.0580(11) Uani 1 1 d .
C8 C -0.3670(4) 0.3584(3) 0.15847(16) 0.0616(12) Uani 1 1 d .
H8A H -0.4101 0.4017 0.1701 0.074 Uiso 1 1 calc R
H8B H -0.4134 0.3394 0.1352 0.074 Uiso 1 1 calc R
C9 C -0.1533(4) 0.3421(2) 0.14416(13) 0.0496(10) Uani 1 1 d .
H9A H -0.1572 0.2905 0.1534 0.060 Uiso 1 1 calc R
C10 C -0.2474(3) 0.4621(2) 0.13031(13) 0.0489(10) Uani 1 1 d .
H10A H -0.3154 0.4931 0.1303 0.059 Uiso 1 1 calc R
C11 C -0.0488(4) 0.3709(2) 0.13028(13) 0.0468(9) Uani 1 1 d .
H11A H 0.0178 0.3386 0.1303 0.056 Uiso 1 1 calc R
C12 C -0.1453(4) 0.4922(2) 0.11582(14) 0.0507(10) Uani 1 1 d .
H12A H -0.1451 0.5432 0.1056 0.061 Uiso 1 1 calc R
C13 C -0.0410(3) 0.4478(2) 0.11615(11) 0.0397(8) Uani 1 1 d .
C14 C 0.0723(3) 0.4830(2) 0.10360(11) 0.0399(8) Uani 1 1 d .
C15 C 0.0857(4) 0.5632(2) 0.09999(16) 0.0597(12) Uani 1 1 d .
H15A H 0.0209 0.5961 0.1032 0.072 Uiso 1 1 calc R
C16 C 0.1719(4) 0.4386(3) 0.09570(19) 0.0712(15) Uani 1 1 d .
H16A H 0.1678 0.3840 0.0958 0.085 Uiso 1 1 calc R
C17 C 0.2781(4) 0.4761(3) 0.08757(17) 0.0654(13) Uani 1 1 d .
H17A H 0.3435 0.4450 0.0822 0.078 Uiso 1 1 calc R
C18 C 0.1935(4) 0.5948(2) 0.09179(16) 0.0571(12) Uani 1 1 d .
H18A H 0.1987 0.6492 0.0894 0.068 Uiso 1 1 calc R
C19 C 0.4717(3) 0.6060(2) 0.16284(11) 0.0387(8) Uani 1 1 d .
C20 C 0.4848(3) 0.6062(2) 0.20820(11) 0.0399(8) Uani 1 1 d .
C21 C 0.4916(4) 0.6759(2) 0.22946(12) 0.0522(10) Uani 1 1 d .
H21A H 0.4846 0.7235 0.2157 0.063 Uiso 1 1 calc R
C22 C 0.4936(5) 0.5363(2) 0.22907(12) 0.0558(11) Uani 1 1 d .
H22A H 0.4911 0.4888 0.2151 0.067 Uiso 1 1 calc R
C23 C 0.4145(3) 0.7615(2) 0.03790(11) 0.0349(8) Uani 1 1 d .
C24 C 0.3318(3) 0.82977(19) 0.03158(10) 0.0310(7) Uani 1 1 d .
C25 C 0.3734(3) 0.8991(2) 0.01494(11) 0.0365(8) Uani 1 1 d .
H25A H 0.4505 0.9017 0.0060 0.044 Uiso 1 1 calc R
C26 C 0.2154(3) 0.82530(19) 0.04378(11) 0.0345(7) Uani 1 1 d .
H26A H 0.1865 0.7783 0.0539 0.041 Uiso 1 1 calc R
C27 C 0.1427(3) 0.89049(19) 0.04086(11) 0.0344(8) Uani 1 1 d .
H27A H 0.0649 0.8873 0.0492 0.041 Uiso 1 1 calc R
C28 C 0.3004(3) 0.9642(2) 0.01175(11) 0.0370(8) Uani 1 1 d .
H28A H 0.3280 1.0104 0.0004 0.044 Uiso 1 1 calc R
C29 C 0.1850(3) 0.96083(19) 0.02555(10) 0.0310(7) Uani 1 1 d .
C30 C 0.1124(3) 1.03435(19) 0.02782(10) 0.0319(7) Uani 1 1 d .
O1W O -0.658(3) 0.3772(17) 0.1771(9) 0.646(19) Uiso 1 1 d .

loop_
_atom_site_aniso_label
_atom_site_aniso_U_11
_atom_site_aniso_U_22
_atom_site_aniso_U_33
_atom_site_aniso_U_23
_atom_site_aniso_U_13
_atom_site_aniso_U_12
Co1 0.0241(3) 0.0287(3) 0.0388(3) 0.00465(18) 0.0041(2) 0.00494(17)
Co2 0.0316(3) 0.0301(3) 0.0281(3) 0.00366(17) 0.00466(19) 0.00906(18)
O1 0.0517(16) 0.0481(15) 0.0351(14) 0.0042(11) 0.0051(12) 0.0108(12)
O2 0.0522(16) 0.0537(16) 0.0313(13) -0.0011(11) 0.0042(12) 0.0190(13)
O3 0.0360(13) 0.0338(13) 0.0479(15) 0.0115(11) 0.0009(11) 0.0089(10)
O4 0.0415(15) 0.0491(16) 0.075(2) 0.0235(14) 0.0214(14) 0.0218(13)
O5 0.0330(13) 0.0327(12) 0.0452(14) -0.0056(10) 0.0078(11) 0.0082(10)
O6 0.0529(16) 0.0281(12) 0.0441(15) 0.0049(10) 0.0119(12) 0.0088(11)
N1 0.173(9) 0.324(14) 0.186(9) 0.178(10) -0.004(7) -0.001(9)
N2 0.0328(16) 0.057(2) 0.0461(19) -0.0064(15) 0.0037(14) 0.0002(14)
N3 0.0359(16) 0.0356(15) 0.0409(17) 0.0026(12) 0.0076(13) 0.0047(12)
N4 0.0403(17) 0.0534(19) 0.0335(17) 0.0025(14) 0.0027(14) -0.0064(14)
N5 0.0435(19) 0.065(2) 0.041(2) 0.0016(17) 0.0025(16) -0.0057(16)
N6 0.086(3) 0.120(4) 0.066(3) -0.028(3) -0.003(2) -0.023(3)
N7 0.0342(16) 0.0462(18) 0.0405(17) 0.0131(13) 0.0000(14) -0.0013(13)
N8 0.0343(17) 0.056(2) 0.0469(19) 0.0134(15) -0.0009(16) -0.0086(14)
N9 0.056(3) 0.127(4) 0.076(3) 0.035(3) -0.025(2) -0.021(3)
C1 0.090(5) 0.277(13) 0.133(7) 0.133(9) 0.018(5) 0.011(7)
C2 0.062(4) 0.214(10) 0.077(5) 0.075(6) 0.004(3) 0.004(5)
C3 0.105(5) 0.113(6) 0.106(5) 0.044(4) -0.012(4) -0.021(4)
C4 0.092(6) 0.250(13) 0.053(4) 0.016(6) -0.007(4) -0.006(7)
C5 0.083(4) 0.152(7) 0.065(4) -0.015(4) -0.003(3) -0.017(4)
C6 0.091(4) 0.090(4) 0.060(3) 0.017(3) -0.008(3) -0.015(3)
C7 0.035(2) 0.086(3) 0.053(3) 0.000(2) 0.0097(19) -0.005(2)
C8 0.036(2) 0.070(3) 0.079(3) 0.001(2) 0.010(2) -0.002(2)
C9 0.041(2) 0.046(2) 0.062(3) 0.0014(19) 0.0081(19) 0.0007(17)
C10 0.036(2) 0.052(2) 0.059(3) -0.0036(19) 0.0015(18) 0.0062(17)
C11 0.037(2) 0.050(2) 0.054(2) 0.0035(18) 0.0078(18) 0.0086(17)
C12 0.039(2) 0.046(2) 0.067(3) 0.0000(19) 0.0028(19) 0.0057(17)
C13 0.0352(19) 0.042(2) 0.042(2) -0.0051(15) 0.0044(16) 0.0042(15)
C14 0.0363(19) 0.042(2) 0.042(2) -0.0024(15) 0.0018(16) 0.0047(15)
C15 0.039(2) 0.043(2) 0.099(4) 0.008(2) 0.011(2) 0.0098(17)
C16 0.051(3) 0.037(2) 0.128(5) -0.002(2) 0.033(3) 0.0034(19)
C17 0.047(2) 0.043(2) 0.108(4) 0.003(2) 0.026(2) 0.0115(19)
C18 0.041(2) 0.041(2) 0.090(3) 0.014(2) 0.012(2) 0.0049(17)
C19 0.0337(18) 0.053(2) 0.0291(18) 0.0016(16) 0.0058(15) 0.0040(16)
C20 0.041(2) 0.050(2) 0.0297(19) 0.0025(15) 0.0058(15) 0.0023(16)
C21 0.076(3) 0.046(2) 0.036(2) 0.0046(17) 0.002(2) 0.002(2)
C22 0.091(4) 0.044(2) 0.033(2) -0.0059(17) 0.008(2) 0.001(2)
C23 0.0330(18) 0.0362(18) 0.0354(18) 0.0028(14) 0.0016(14) 0.0110(14)
C24 0.0306(17) 0.0327(16) 0.0301(17) 0.0003(13) 0.0048(13) 0.0079(13)
C25 0.0304(17) 0.0364(18) 0.043(2) 0.0064(15) 0.0097(15) 0.0083(14)
C26 0.0324(17) 0.0263(16) 0.045(2) 0.0061(14) 0.0035(15) 0.0043(13)
C27 0.0273(17) 0.0328(17) 0.043(2) 0.0025(14) 0.0050(15) 0.0060(13)
C28 0.0354(18) 0.0326(17) 0.044(2) 0.0103(14) 0.0088(15) 0.0083(14)
C29 0.0327(17) 0.0321(17) 0.0283(17) 0.0010(13) 0.0005(13) 0.0082(13)
C30 0.0352(18) 0.0298(16) 0.0304(17) -0.0009(13) -0.0007(14) 0.0088(14)

loop_
_atom_type_symbol
_atom_type_description
_atom_type_scat_dispersion_real
_atom_type_scat_dispersion_imag
_atom_type_scat_source
C C 0.0033 0.0016 'International Tables Vol C Tables 4.2.6.8 and 6.1.1.4'
H H 0.0000 0.0000 'International Tables Vol C Tables 4.2.6.8 and 6.1.1.4'
N N 0.0061 0.0033 'International Tables Vol C Tables 4.2.6.8 and 6.1.1.4'
O O 0.0106 0.0060 'International Tables Vol C Tables 4.2.6.8 and 6.1.1.4'
Co Co 0.3494 0.9721 'International Tables Vol C Tables 4.2.6.8 and 6.1.1.4'

loop_
_geom_angle_atom_site_label_1
_geom_angle_atom_site_label_2
_geom_angle_atom_site_label_3
_geom_angle
_geom_angle_site_symmetry_1
_geom_angle_site_symmetry_3
O4 Co1 O6 121.12(13) . 3_545
O4 Co1 N7 115.09(13) . .
O6 Co1 N7 121.70(12) 3_545 .
O4 Co1 N4 95.76(12) . .
O6 Co1 N4 90.90(12) 3_545 .
N7 Co1 N4 98.01(12) . .
O4 Co1 N7 86.61(12) . 7_665
O6 Co1 N7 88.96(11) 3_545 7_665
N7 Co1 N7 79.79(13) . 7_665
N4 Co1 N7 177.31(11) . 7_665
O5 Co2 O3 111.21(10) 3_545 .
O5 Co2 N3 90.58(10) 3_545 .
O3 Co2 N3 88.85(11) . .
O5 Co2 O1 156.21(10) 3_545 .
O3 Co2 O1 92.51(10) . .
N3 Co2 O1 91.79(11) . .
O5 Co2 N4 87.83(11) 3_545 .
O3 Co2 N4 94.12(11) . .
N3 Co2 N4 176.99(12) . .
O1 Co2 N4 88.63(11) . .
O5 Co2 O2 96.58(10) 3_545 .
O3 Co2 O2 151.77(10) . .
N3 Co2 O2 85.89(11) . .
O1 Co2 O2 60.02(9) . .
N4 Co2 O2 91.74(11) . .
O5 Co2 C19 126.36(11) 3_545 .
O3 Co2 C19 122.42(11) . .
N3 Co2 C19 89.59(12) . .
O1 Co2 C19 30.04(10) . .
N4 Co2 C19 89.29(12) . .
O2 Co2 C19 30.01(11) . .
C19 O1 Co2 90.7(2) . .
C19 O2 Co2 88.2(2) . .
C23 O3 Co2 135.0(2) . .
C23 O4 Co1 131.4(2) . .
C30 O5 Co2 129.6(2) . 3_455
C30 O6 Co1 127.7(2) . 3_455
C10 N2 C9 120.4(4) . .
C10 N2 C8 117.8(3) . .
C9 N2 C8 121.7(4) . .
C17 N3 C18 116.0(4) . .
C17 N3 Co2 124.5(3) . .
C18 N3 Co2 119.0(3) . .
N5 N4 Co1 122.9(3) . .
N5 N4 Co2 122.4(3) . .
Co1 N4 Co2 104.11(13) . .
N6 N5 N4 175.3(5) . .
N8 N7 Co1 130.2(3) . .
N8 N7 Co1 124.4(3) . 7_665
Co1 N7 Co1 100.21(13) . 7_665
N9 N8 N7 177.9(4) . .
N1 C1 C2 178.2(11) . .
C3 C2 C4 120.4(7) . .
C3 C2 C1 114.6(11) . .
C4 C2 C1 125.0(9) . .
C2 C3 C6 119.1(8) . .
C5 C4 C2 120.3(7) . .
C4 C5 C7 120.7(7) . .
C7 C6 C3 121.4(6) . .
C6 C7 C5 118.2(6) . .
C6 C7 C8 118.8(4) . .
C5 C7 C8 123.0(5) . .
C7 C8 N2 114.2(4) . .
N2 C9 C11 120.4(4) . .
N2 C10 C12 120.8(4) . .
C9 C11 C13 120.9(4) . .
C10 C12 C13 121.1(4) . .
C11 C13 C12 116.5(4) . .
C11 C13 C14 122.6(3) . .
C12 C13 C14 120.8(3) . .
C15 C14 C16 115.4(4) . .
C15 C14 C13 121.5(3) . .
C16 C14 C13 123.1(3) . .
C18 C15 C14 120.5(4) . .
C14 C16 C17 119.9(4) . .
N3 C17 C16 123.6(4) . .
N3 C18 C15 124.3(4) . .
O2 C19 O1 121.0(3) . .
O2 C19 C20 119.8(3) . .
O1 C19 C20 119.2(3) . .
O2 C19 Co2 61.79(18) . .
O1 C19 Co2 59.26(18) . .
C20 C19 Co2 176.4(3) . .
C22 C20 C21 118.9(4) . .
C22 C20 C19 120.2(3) . .
C21 C20 C19 120.9(3) . .
C21 C21 C20 120.8(2) 2_655 .
C20 C22 C22 120.3(2) . 2_655
O3 C23 O4 125.7(3) . .
O3 C23 C24 118.7(3) . .
O4 C23 C24 115.6(3) . .
C25 C24 C26 119.8(3) . .
C25 C24 C23 119.6(3) . .
C26 C24 C23 120.5(3) . .
C28 C25 C24 120.0(3) . .
C27 C26 C24 120.1(3) . .
C26 C27 C29 120.3(3) . .
C25 C28 C29 120.2(3) . .
C27 C29 C28 119.5(3) . .
C27 C29 C30 120.2(3) . .
C28 C29 C30 120.0(3) . .
O5 C30 O6 126.3(3) . .
O5 C30 C29 117.5(3) . .
O6 C30 C29 116.1(3) . .

loop_
_geom_bond_atom_site_label_1
_geom_bond_atom_site_label_2
_geom_bond_distance
_geom_bond_site_symmetry_2
Co1 O4 1.946(2) .
Co1 O6 1.957(2) 3_545
Co1 N7 2.018(3) .
Co1 N4 2.121(3) .
Co1 N7 2.207(3) 7_665
Co2 O5 2.005(2) 3_545
Co2 O3 2.026(2) .
Co2 N3 2.152(3) .
Co2 O1 2.165(3) .
Co2 N4 2.185(3) .
Co2 O2 2.220(3) .
Co2 C19 2.518(4) .
O1 C19 1.261(4) .
O2 C19 1.260(4) .
O3 C23 1.245(4) .
O4 C23 1.264(4) .
O5 C30 1.257(4) .
O5 Co2 2.005(2) 3_455
O6 C30 1.263(4) .
O6 Co1 1.957(2) 3_455
N1 C1 1.153(11) .
N2 C10 1.338(5) .
N2 C9 1.354(5) .
N2 C8 1.494(5) .
N3 C17 1.315(5) .
N3 C18 1.324(5) .
N4 N5 1.178(5) .
N5 N6 1.170(5) .
N7 N8 1.189(4) .
N7 Co1 2.207(3) 7_665
N8 N9 1.149(5) .
C1 C2 1.477(12) .
C2 C3 1.353(11) .
C2 C4 1.372(12) .
C3 C6 1.401(8) .
C4 C5 1.368(11) .
C5 C7 1.390(8) .
C6 C7 1.361(7) .
C7 C8 1.487(7) .
C9 C11 1.372(6) .
C10 C12 1.364(6) .
C11 C13 1.391(5) .
C12 C13 1.398(5) .
C13 C14 1.485(5) .
C14 C15 1.376(5) .
C14 C16 1.386(6) .
C15 C18 1.365(6) .
C16 C17 1.391(6) .
C19 C20 1.504(5) .
C20 C22 1.376(5) .
C20 C21 1.378(5) .
C21 C21 1.367(8) 2_655
C22 C22 1.389(8) 2_655
C23 C24 1.498(4) .
C24 C25 1.390(5) .
C24 C26 1.390(5) .
C25 C28 1.380(5) .
C26 C27 1.380(4) .
C27 C29 1.390(5) .
C28 C29 1.396(5) .
C29 C30 1.497(4) .
